data_1505974
loop_
_publ_author_name
'McDermott, Michael C.'
'Stephenson, G. Richard'
'Hughes, David L.'
'Walkington, Andrew J.'

_publ_section_title
;
 Intramolecular asymmetric Heck reactions: evidence for dynamic kinetic
 resolution effects.
;
_journal_issue 14
_journal_name_full 'Organic letters'
_journal_page_first 2917
_journal_page_last 2920
_journal_paper_doi 10.1021/ol0606132
_journal_volume 8
_journal_year 2006
_chemical_formula_moiety 'C12 H14 I N O'
_chemical_formula_structural C6H4I,-(NMeCOC(Me)=CHMe)-2
_chemical_formula_sum 'C12 H14 I N O'
_chemical_formula_weight 315.14
_chemical_name_common 'Compound 7'
_chemical_name_systematic
; 
 ? 
;
_space_group_IT_number 19
_symmetry_cell_setting orthorhombic
_symmetry_space_group_name_Hall 'P 2ac 2ab'
_symmetry_space_group_name_H-M 'P 21 21 21'
_atom_sites_solution_hydrogens geom
_atom_sites_solution_primary direct
_atom_sites_solution_secondary difmap
_audit_creation_method SHELXL-97
_cell_angle_alpha 90.00
_cell_angle_beta 90.00
_cell_angle_gamma 90.00
_cell_formula_units_Z 4
_cell_length_a 8.9878(19)
_cell_length_b 11.288(4)
_cell_length_c 12.302(3)
_cell_measurement_reflns_used 25
_cell_measurement_temperature 293(2)
_cell_measurement_theta_max 13.7
_cell_measurement_theta_min 10.1
_cell_volume 1248.1(6)
_computing_cell_refinement 'CAD4/EXPRESS (Enraf-Nonius, 1992)'
_computing_data_collection 'CAD4/EXPRESS (Enraf-Nonius, 1992)'
_computing_data_reduction 'CAD4 (Hursthouse, 1976)'
_computing_molecular_graphics 'ORTEP (Johnson, 1971)'
_computing_publication_material 'SHELXL-97 (Sheldrick, 1997)'
_computing_structure_refinement 'SHELXL-97 (Sheldrick, 1997)'
_computing_structure_solution 'SHELXS-86 (Sheldrick, 1990)'
_diffrn_ambient_temperature 293(2)
_diffrn_measured_fraction_theta_full 1.000
_diffrn_measured_fraction_theta_max 1.000
_diffrn_measurement_device 'Enraf-Nonius CAD4 diffractometer'
_diffrn_measurement_method 'scintillation counter; \w/\q scans'
_diffrn_radiation_monochromator graphite
_diffrn_radiation_source 'fine-focus sealed tube'
_diffrn_radiation_type Mo-K\a
_diffrn_radiation_wavelength 0.71069
_diffrn_reflns_av_R_equivalents 0.019
_diffrn_reflns_av_sigmaI/netI 0.0300
_diffrn_reflns_limit_h_max 10
_diffrn_reflns_limit_h_min -10
_diffrn_reflns_limit_k_max 13
_diffrn_reflns_limit_k_min 0
_diffrn_reflns_limit_l_max 14
_diffrn_reflns_limit_l_min 0
_diffrn_reflns_number 5264
_diffrn_reflns_theta_full 24.97
_diffrn_reflns_theta_max 24.97
_diffrn_reflns_theta_min 2.45
_diffrn_standards_decay_% 0
_diffrn_standards_interval_time '10000 s'
_diffrn_standards_number 3
_exptl_absorpt_coefficient_mu 2.541
_exptl_absorpt_correction_T_max 0.998
_exptl_absorpt_correction_T_min 0.876
_exptl_absorpt_correction_type 'semi-empirical psi-scans'
_exptl_absorpt_process_details 'EMPABS, (Sheldrick et al, 1977)'
_exptl_crystal_colour 'clear, colourless'
_exptl_crystal_density_diffrn 1.677
_exptl_crystal_density_method 'not measured'
_exptl_crystal_description block
_exptl_crystal_F_000 616
_exptl_crystal_size_max 0.55
_exptl_crystal_size_mid 0.55
_exptl_crystal_size_min 0.53
_refine_diff_density_max 0.526
_refine_diff_density_min -0.446
_refine_diff_density_rms 0.054
_refine_ls_abs_structure_details 'Flack H D (1983), Acta Cryst. A39, 876-881'
_refine_ls_abs_structure_Flack -0.03(2)
_refine_ls_extinction_coef 0.0161(6)
_refine_ls_extinction_expression Fc^*^=kFc[1+0.001xFc^2^\l^3^/sin(2\q)]^-1/4^
_refine_ls_extinction_method SHELXL
_refine_ls_goodness_of_fit_ref 1.119
_refine_ls_hydrogen_treatment mixed
_refine_ls_matrix_type full
_refine_ls_number_parameters 140
_refine_ls_number_reflns 2190
_refine_ls_number_restraints 0
_refine_ls_restrained_S_all 1.119
_refine_ls_R_factor_all 0.0174
_refine_ls_R_factor_gt 0.0167
_refine_ls_shift/su_max 0.006
_refine_ls_shift/su_mean 0.000
_refine_ls_structure_factor_coef Fsqd
_refine_ls_weighting_details 'calc w=1/[\s^2^(Fo^2^)+(0.0072P)^2^+0.2675P] where P=(Fo^2^+2Fc^2^)/3'
_refine_ls_weighting_scheme calc
_refine_ls_wR_factor_gt 0.0416
_refine_ls_wR_factor_ref 0.0418
_reflns_number_gt 2152
_reflns_number_total 2190
_reflns_threshold_expression I>2sigma(I)
_cod_data_source_file ol0606132si20060313_042055.cif
_cod_data_source_block richs1c
_cod_original_sg_symbol_H-M 'P 212121  (no. 19)'
_cod_database_code 1505974

loop_
_symmetry_equiv_pos_as_xyz
'x, y, z'
'-x+1/2, -y, z+1/2'
'x+1/2, -y+1/2, -z'
'-x, y+1/2, -z+1/2'

loop_
_atom_site_label
_atom_site_type_symbol
_atom_site_fract_x
_atom_site_fract_y
_atom_site_fract_z
_atom_site_U_iso_or_equiv
_atom_site_adp_type
_atom_site_occupancy
_atom_site_symmetry_multiplicity
_atom_site_calc_flag
_atom_site_refinement_flags
I1 I 0.84439(2) 0.300551(16) 0.479275(17) 0.05314(9) Uani 1 1 d .
C1 C 0.8494(3) 0.4598(2) 0.3917(2) 0.0390(5) Uani 1 1 d .
C2 C 0.7198(3) 0.5206(2) 0.3681(2) 0.0352(5) Uani 1 1 d .
C3 C 0.7266(3) 0.6240(2) 0.3078(2) 0.0437(6) Uani 1 1 d .
H3 H 0.6397 0.6648 0.2910 0.052 Uiso 1 1 calc R
C4 C 0.8630(4) 0.6669(3) 0.2725(3) 0.0534(7) Uani 1 1 d .
H4 H 0.8674 0.7365 0.2322 0.064 Uiso 1 1 calc R
C5 C 0.9908(3) 0.6070(3) 0.2968(3) 0.0567(8) Uani 1 1 d .
H5 H 1.0819 0.6363 0.2731 0.068 Uiso 1 1 calc R
C6 C 0.9858(3) 0.5030(3) 0.3564(2) 0.0507(7) Uani 1 1 d .
H6 H 1.0731 0.4625 0.3728 0.061 Uiso 1 1 calc R
N2 N 0.5791(2) 0.48132(19) 0.40915(18) 0.0387(5) Uani 1 1 d .
C25 C 0.5487(3) 0.5064(2) 0.5240(3) 0.0492(6) Uani 1 1 d .
H25A H 0.4815 0.4480 0.5523 0.074 Uiso 1 1 calc R
H25B H 0.5047 0.5836 0.5306 0.074 Uiso 1 1 calc R
H25C H 0.6401 0.5042 0.5643 0.074 Uiso 1 1 calc R
C21 C 0.4651(3) 0.4445(2) 0.3457(2) 0.0427(6) Uani 1 1 d .
O21 O 0.3389(2) 0.4345(2) 0.38348(19) 0.0638(6) Uani 1 1 d .
C22 C 0.4931(3) 0.4124(3) 0.2298(2) 0.0466(6) Uani 1 1 d .
C221 C 0.3821(4) 0.4620(4) 0.1517(3) 0.0775(11) Uani 1 1 d .
H22A H 0.2837 0.4390 0.1735 0.116 Uiso 1 1 calc R
H22B H 0.4020 0.4320 0.0801 0.116 Uiso 1 1 calc R
H22C H 0.3893 0.5468 0.1511 0.116 Uiso 1 1 calc R
C23 C 0.5983(3) 0.3345(2) 0.2059(3) 0.0502(7) Uani 1 1 d .
H23 H 0.6588 0.3101 0.2630 0.060 Uiso 1 1 calc R
C24 C 0.6304(5) 0.2815(3) 0.0969(3) 0.0708(9) Uani 1 1 d .
H24A H 0.7190 0.3165 0.0675 0.106 Uiso 1 1 calc R
H24B H 0.5483 0.2964 0.0489 0.106 Uiso 1 1 calc R
H24C H 0.6444 0.1976 0.1044 0.106 Uiso 1 1 calc R

loop_
_atom_site_aniso_label
_atom_site_aniso_U_11
_atom_site_aniso_U_22
_atom_site_aniso_U_33
_atom_site_aniso_U_23
_atom_site_aniso_U_13
_atom_site_aniso_U_12
I1 0.05239(11) 0.05008(11) 0.05696(12) 0.00612(8) -0.00654(9) 0.01508(8)
C1 0.0333(11) 0.0430(13) 0.0407(12) -0.0023(10) -0.0048(12) 0.0031(11)
C2 0.0306(11) 0.0387(13) 0.0364(12) -0.0030(10) 0.0020(10) -0.0020(10)
C3 0.0407(12) 0.0430(14) 0.0473(14) 0.0039(12) 0.0035(12) -0.0011(11)
C4 0.0565(17) 0.0537(17) 0.0500(15) 0.0018(12) 0.0110(15) -0.0161(14)
C5 0.0374(14) 0.079(2) 0.0541(17) -0.0064(16) 0.0093(13) -0.0209(16)
C6 0.0321(13) 0.0699(19) 0.0502(15) -0.0126(15) 0.0011(12) 0.0018(13)
N2 0.0297(10) 0.0436(11) 0.0427(12) 0.0064(9) 0.0046(9) 0.0005(9)
C25 0.0456(13) 0.0544(14) 0.0476(13) 0.0047(14) 0.0101(14) 0.0026(11)
C21 0.0321(12) 0.0444(14) 0.0517(15) 0.0163(12) 0.0007(12) -0.0019(11)
O21 0.0316(9) 0.0896(15) 0.0701(13) 0.0178(11) 0.0045(11) -0.0057(11)
C22 0.0382(13) 0.0498(15) 0.0519(16) 0.0105(13) -0.0091(13) -0.0111(13)
C221 0.063(2) 0.103(3) 0.066(2) 0.026(2) -0.0156(19) 0.004(2)
C23 0.0509(15) 0.0487(16) 0.0509(16) -0.0001(12) -0.0044(13) -0.0137(12)
C24 0.085(2) 0.066(2) 0.0612(18) -0.0076(15) 0.0070(18) -0.0205(19)

loop_
_atom_type_symbol
_atom_type_description
_atom_type_scat_dispersion_real
_atom_type_scat_dispersion_imag
_atom_type_scat_source
C C 0.0033 0.0016 'International Tables Vol C Tables 4.2.6.8 and 6.1.1.4'
H H 0.0000 0.0000 'International Tables Vol C Tables 4.2.6.8 and 6.1.1.4'
N N 0.0061 0.0033 'International Tables Vol C Tables 4.2.6.8 and 6.1.1.4'
O O 0.0106 0.0060 'International Tables Vol C Tables 4.2.6.8 and 6.1.1.4'
I I -0.4742 1.8119 'International Tables Vol C Tables 4.2.6.8 and 6.1.1.4'

loop_
_geom_angle_atom_site_label_1
_geom_angle_atom_site_label_2
_geom_angle_atom_site_label_3
_geom_angle
C2 C1 C6 120.2(2)
C2 C1 I1 121.0(2)
C6 C1 I1 118.7(2)
C1 C2 C3 119.6(2)
C1 C2 N2 121.1(2)
C3 C2 N2 119.3(2)
C2 C3 C4 120.0(3)
C2 C3 H3 120.0
C4 C3 H3 120.0
C5 C4 C3 120.1(3)
C5 C4 H4 119.9
C3 C4 H4 119.9
C4 C5 C6 120.6(3)
C4 C5 H5 119.7
C6 C5 H5 119.7
C5 C6 C1 119.4(3)
C5 C6 H6 120.3
C1 C6 H6 120.3
C21 N2 C2 124.1(2)
C21 N2 C25 118.3(2)
C2 N2 C25 116.4(2)
N2 C25 H25A 109.5
N2 C25 H25B 109.5
H25A C25 H25B 109.5
N2 C25 H25C 109.5
H25A C25 H25C 109.5
H25B C25 H25C 109.5
O21 C21 N2 120.5(3)
O21 C21 C22 119.6(3)
N2 C21 C22 119.9(2)
C23 C22 C21 119.6(3)
C23 C22 C221 125.7(3)
C21 C22 C221 114.3(3)
C22 C221 H22A 109.5
C22 C221 H22B 109.5
H22A C221 H22B 109.5
C22 C221 H22C 109.5
H22A C221 H22C 109.5
H22B C221 H22C 109.5
C22 C23 C24 127.0(3)
C22 C23 H23 116.5
C24 C23 H23 116.5
C23 C24 H24A 109.5
C23 C24 H24B 109.5
H24A C24 H24B 109.5
C23 C24 H24C 109.5
H24A C24 H24C 109.5
H24B C24 H24C 109.5

loop_
_geom_bond_atom_site_label_1
_geom_bond_atom_site_label_2
_geom_bond_distance
I1 C1 2.096(3)
C1 C2 1.383(4)
C1 C6 1.389(4)
C2 C3 1.384(4)
C2 N2 1.432(3)
C3 C4 1.388(4)
C3 H3 0.9300
C4 C5 1.366(5)
C4 H4 0.9300
C5 C6 1.384(5)
C5 H5 0.9300
C6 H6 0.9300
N2 C21 1.354(4)
N2 C25 1.467(4)
C25 H25A 0.9600
C25 H25B 0.9600
C25 H25C 0.9600
C21 O21 1.230(3)
C21 C22 1.492(4)
C22 C23 1.324(4)
C22 C221 1.494(4)
C221 H22A 0.9600
C221 H22B 0.9600
C221 H22C 0.9600
C23 C24 1.496(5)
C23 H23 0.9300
C24 H24A 0.9600
C24 H24B 0.9600
C24 H24C 0.9600

loop_
_geom_torsion_atom_site_label_1
_geom_torsion_atom_site_label_2
_geom_torsion_atom_site_label_3
_geom_torsion_atom_site_label_4
_geom_torsion
C6 C1 C2 C3 0.9(4)
I1 C1 C2 C3 -178.46(19)
C6 C1 C2 N2 -176.2(3)
I1 C1 C2 N2 4.4(3)
C1 C2 C3 C4 -0.7(4)
N2 C2 C3 C4 176.5(3)
C2 C3 C4 C5 0.2(4)
C3 C4 C5 C6 0.2(5)
C4 C5 C6 C1 0.0(5)
C2 C1 C6 C5 -0.5(4)
I1 C1 C6 C5 178.9(2)
C1 C2 N2 C21 -116.5(3)
C3 C2 N2 C21 66.3(4)
C1 C2 N2 C25 76.5(3)
C3 C2 N2 C25 -100.6(3)
C2 N2 C21 O21 -165.5(2)
C25 N2 C21 O21 1.3(4)
C2 N2 C21 C22 16.3(4)
C25 N2 C21 C22 -177.0(2)
O21 C21 C22 C23 -125.3(3)
N2 C21 C22 C23 52.9(4)
O21 C21 C22 C221 47.0(4)
N2 C21 C22 C221 -134.7(3)
C21 C22 C23 C24 172.5(3)
C221 C22 C23 C24 1.1(5)

loop_
_cod_related_entry_id
_cod_related_entry_code
_cod_related_entry_database
1 21199797 ChemSpider
